data_4118777
loop_
_publ_author_name
'Zhi Ren'
'Fanyang Mo'
'Guangbin Dong'

_publ_section_title
;
 Catalytic Functionalization of Unactivated sp3 C-H Bonds viaexo-Directing
 Groups: Synthesis of Chemically Differentiated 1,2-Diols
;
_journal_name_full 'Journal of the American Chemical Society'
_journal_page_first 16991
_journal_page_last 16994
_journal_paper_doi 10.1021/ja3082186
_journal_volume 134
_journal_year 2012
_chemical_absolute_configuration unk
_chemical_formula_moiety 'C18 H25 N O5'
_chemical_formula_sum 'C18 H25 N O5'
_chemical_formula_weight 335.39
_chemical_name_systematic
;
 ?
;
_space_group_IT_number 29
_symmetry_cell_setting orthorhombic
_symmetry_space_group_name_Hall 'P 2c -2ac'
_symmetry_space_group_name_H-M 'P c a 21'
_atom_sites_solution_hydrogens geom
_atom_sites_solution_primary direct
_atom_sites_solution_secondary difmap
_audit_creation_method SHELXL-97
_cell_angle_alpha 90.00
_cell_angle_beta 90.00
_cell_angle_gamma 90.00
_cell_formula_units_Z 4
_cell_length_a 29.976(4)
_cell_length_b 7.7137(11)
_cell_length_c 7.5088(10)
_cell_measurement_reflns_used 10983
_cell_measurement_temperature 100(2)
_cell_measurement_theta_max 25.0
_cell_measurement_theta_min 3.0
_cell_volume 1736.2(4)
_computing_cell_refinement 'CrystalClear (Rigaku Inc., 2008)'
_computing_data_collection 'CrystalClear (Rigaku Inc., 2008)'
_computing_data_reduction 'CrystalClear (Rigaku Inc., 2008)'
_computing_molecular_graphics 'XP SHELXTL/PC, Siemens Analytical'
_computing_structure_refinement 'XL SHELXTL/PC, Siemens Analytical'
_computing_structure_solution
;

SIR97 - Altomare A., Burla M.C., Camalli M., Cascarano G.L., Giacovazzo C., 
Guagliardi A., Moliterni A.G.G., Polidori G.,Spagna R.
;
_diffrn_ambient_temperature 100(2)
_diffrn_measured_fraction_theta_full 0.980
_diffrn_measured_fraction_theta_max 0.980
_diffrn_measurement_device_type 'Rigaku AFC-12 with Saturn 724+ CCD'
_diffrn_measurement_method \w-scans
_diffrn_radiation_monochromator graphite
_diffrn_radiation_source 'fine-focus sealed tube'
_diffrn_radiation_type MoK\a
_diffrn_radiation_wavelength 0.71075
_diffrn_reflns_av_R_equivalents 0.1600
_diffrn_reflns_av_sigmaI/netI 0.1335
_diffrn_reflns_limit_h_max 35
_diffrn_reflns_limit_h_min -35
_diffrn_reflns_limit_k_max 8
_diffrn_reflns_limit_k_min -9
_diffrn_reflns_limit_l_max 8
_diffrn_reflns_limit_l_min -7
_diffrn_reflns_number 10288
_diffrn_reflns_theta_full 25.00
_diffrn_reflns_theta_max 25.00
_diffrn_reflns_theta_min 3.03
_exptl_absorpt_coefficient_mu 0.093
_exptl_absorpt_correction_T_max 1.00
_exptl_absorpt_correction_T_min 0.310
_exptl_absorpt_correction_type multi-scan
_exptl_absorpt_process_details
;
Abscor. T. Higashi (2001). The Rigaku Corporation, Tokyo, Japan.
;
_exptl_crystal_colour colorless
_exptl_crystal_density_diffrn 1.283
_exptl_crystal_description plates
_exptl_crystal_F_000 720
_exptl_crystal_size_max 0.21
_exptl_crystal_size_mid 0.19
_exptl_crystal_size_min 0.01
_refine_diff_density_max 0.375
_refine_diff_density_min -0.349
_refine_diff_density_rms 0.088
_refine_ls_abs_structure_details 'Flack H D (1983), Acta Cryst. A39, 876-881'
_refine_ls_extinction_method none
_refine_ls_goodness_of_fit_ref 1.190
_refine_ls_hydrogen_treatment constr
_refine_ls_matrix_type full
_refine_ls_number_parameters 220
_refine_ls_number_reflns 1620
_refine_ls_number_restraints 1
_refine_ls_restrained_S_all 1.190
_refine_ls_R_factor_all 0.1412
_refine_ls_R_factor_gt 0.0970
_refine_ls_shift/su_max 0.001
_refine_ls_shift/su_mean 0.000
_refine_ls_structure_factor_coef Fsqd
_refine_ls_weighting_details 'calc w=1/[\s^2^(Fo^2^)+(0.1076P)^2^+0.1857P] where P=(Fo^2^+2Fc^2^)/3'
_refine_ls_weighting_scheme calc
_refine_ls_wR_factor_gt 0.2167
_refine_ls_wR_factor_ref 0.2449
_reflns_number_gt 1026
_reflns_number_total 1620
_reflns_threshold_expression >2sigma(I)
_cod_data_source_file ja3082186_si_001.cif
_cod_data_source_block shelxl
_cod_database_code 4118777

loop_
_symmetry_equiv_pos_as_xyz
'x, y, z'
'-x, -y, z+1/2'
'-x+1/2, y, z+1/2'
'x+1/2, -y, z'

loop_
_atom_site_label
_atom_site_type_symbol
_atom_site_fract_x
_atom_site_fract_y
_atom_site_fract_z
_atom_site_U_iso_or_equiv
_atom_site_adp_type
_atom_site_occupancy
_atom_site_symmetry_multiplicity
_atom_site_calc_flag
_atom_site_refinement_flags
C1 C 0.3337(3) 0.6097(11) 0.3485(11) 0.032(2) Uani 1 1 d .
C2 C 0.3189(3) 0.5757(11) 0.5424(13) 0.041(2) Uani 1 1 d .
H2A H 0.3390 0.6393 0.6241 0.049 Uiso 1 1 calc R
H2B H 0.2884 0.6215 0.5594 0.049 Uiso 1 1 calc R
C3 C 0.3195(3) 0.3848(12) 0.5905(12) 0.043(2) Uani 1 1 d .
H3A H 0.3069 0.3694 0.7114 0.052 Uiso 1 1 calc R
H3B H 0.3507 0.3429 0.5923 0.052 Uiso 1 1 calc R
C4 C 0.2924(3) 0.2771(12) 0.4570(13) 0.048(3) Uani 1 1 d .
H4A H 0.2606 0.3111 0.4630 0.057 Uiso 1 1 calc R
H4B H 0.2947 0.1526 0.4878 0.057 Uiso 1 1 calc R
C5 C 0.3104(3) 0.3071(12) 0.2658(13) 0.043(3) Uani 1 1 d .
H5A H 0.3418 0.2678 0.2583 0.052 Uiso 1 1 calc R
H5B H 0.2926 0.2388 0.1798 0.052 Uiso 1 1 calc R
C6 C 0.3077(3) 0.4951(12) 0.2201(13) 0.035(2) Uani 1 1 d .
H6A H 0.2760 0.5312 0.2206 0.042 Uiso 1 1 calc R
H6B H 0.3194 0.5125 0.0981 0.042 Uiso 1 1 calc R
C7 C 0.3277(3) 0.8020(12) 0.3127(12) 0.041(2) Uani 1 1 d .
H7A H 0.2960 0.8330 0.3311 0.050 Uiso 1 1 calc R
H7B H 0.3457 0.8685 0.3996 0.050 Uiso 1 1 calc R
C8 C 0.3081(4) 0.8897(10) 0.0200(13) 0.036(2) Uani 1 1 d .
C9 C 0.3269(4) 0.9638(14) -0.1545(14) 0.058(3) Uani 1 1 d .
H9A H 0.3039 0.9583 -0.2473 0.087 Uiso 1 1 calc R
H9B H 0.3529 0.8957 -0.1915 0.087 Uiso 1 1 calc R
H9C H 0.3358 1.0847 -0.1360 0.087 Uiso 1 1 calc R
C10 C 0.4498(3) 0.6209(11) 0.3941(11) 0.033(2) Uani 1 1 d .
H10 H 0.4555 0.5286 0.3135 0.039 Uiso 1 1 calc R
C11 C 0.4873(3) 0.7055(12) 0.4719(10) 0.035(2) Uani 1 1 d .
C12 C 0.5288(3) 0.6283(12) 0.4730(11) 0.031(2) Uani 1 1 d .
C13 C 0.5677(3) 0.7071(12) 0.5308(12) 0.042(2) Uani 1 1 d .
H13 H 0.5952 0.6460 0.5343 0.050 Uiso 1 1 calc R
C14 C 0.5648(3) 0.8832(12) 0.5846(12) 0.039(2) Uani 1 1 d .
H14 H 0.5909 0.9435 0.6217 0.046 Uiso 1 1 calc R
C15 C 0.5242(3) 0.9664(12) 0.5830(12) 0.041(2) Uani 1 1 d .
H15 H 0.5227 1.0829 0.6235 0.049 Uiso 1 1 calc R
C16 C 0.4861(3) 0.8891(11) 0.5260(12) 0.034(2) Uani 1 1 d .
C17 C 0.5707(3) 0.3747(12) 0.3891(14) 0.046(3) Uani 1 1 d .
H17A H 0.5880 0.4447 0.3049 0.068 Uiso 1 1 calc R
H17B H 0.5662 0.2585 0.3396 0.068 Uiso 1 1 calc R
H17C H 0.5870 0.3658 0.5020 0.068 Uiso 1 1 calc R
C18 C 0.4441(3) 1.1494(12) 0.5458(15) 0.051(3) Uani 1 1 d .
H18A H 0.4517 1.1759 0.6698 0.076 Uiso 1 1 calc R
H18B H 0.4139 1.1918 0.5198 0.076 Uiso 1 1 calc R
H18C H 0.4655 1.2061 0.4663 0.076 Uiso 1 1 calc R
N1 N 0.4094(3) 0.6599(9) 0.4247(10) 0.0376(18) Uani 1 1 d .
O1 O 0.3411(2) 0.8528(8) 0.1300(8) 0.0423(17) Uani 1 1 d .
O2 O 0.2692(2) 0.8789(8) 0.0503(9) 0.0468(18) Uani 1 1 d .
O3 O 0.3797(2) 0.5579(7) 0.3212(7) 0.0393(16) Uani 1 1 d .
O4 O 0.52810(19) 0.4556(8) 0.4197(9) 0.0417(16) Uani 1 1 d .
O5 O 0.4457(2) 0.9630(7) 0.5184(8) 0.0398(16) Uani 1 1 d .

loop_
_atom_site_aniso_label
_atom_site_aniso_U_11
_atom_site_aniso_U_22
_atom_site_aniso_U_33
_atom_site_aniso_U_23
_atom_site_aniso_U_13
_atom_site_aniso_U_12
C1 0.046(5) 0.023(5) 0.026(5) 0.011(4) 0.006(4) -0.004(4)
C2 0.073(7) 0.022(5) 0.028(5) -0.003(4) 0.002(5) 0.004(4)
C3 0.065(7) 0.035(6) 0.029(6) 0.005(4) 0.008(5) 0.002(5)
C4 0.071(7) 0.018(5) 0.055(7) 0.006(4) 0.003(5) -0.001(5)
C5 0.053(6) 0.036(6) 0.040(6) 0.006(5) 0.009(4) 0.003(5)
C6 0.038(5) 0.028(5) 0.039(5) 0.001(4) -0.001(4) -0.008(4)
C7 0.063(6) 0.034(6) 0.027(5) -0.002(4) 0.004(4) 0.007(4)
C8 0.064(7) 0.009(5) 0.036(5) 0.002(4) -0.008(5) 0.000(4)
C9 0.096(8) 0.039(7) 0.038(7) -0.001(5) 0.001(6) 0.000(5)
C10 0.049(6) 0.028(5) 0.021(5) 0.011(4) 0.000(4) 0.008(4)
C11 0.045(6) 0.037(6) 0.022(5) 0.002(4) 0.004(4) -0.004(4)
C12 0.034(5) 0.034(6) 0.024(5) 0.009(4) 0.006(3) -0.009(4)
C13 0.059(6) 0.032(6) 0.034(5) 0.006(5) 0.000(4) -0.002(4)
C14 0.048(6) 0.040(6) 0.028(5) 0.002(4) -0.005(4) -0.014(5)
C15 0.058(7) 0.030(6) 0.035(6) 0.002(4) -0.003(4) -0.001(5)
C16 0.036(5) 0.036(6) 0.029(5) 0.014(4) -0.005(4) -0.004(4)
C17 0.053(6) 0.040(6) 0.044(6) 0.001(5) -0.006(5) 0.006(4)
C18 0.059(7) 0.043(6) 0.051(7) -0.008(5) -0.007(5) 0.004(5)
N1 0.057(5) 0.032(5) 0.024(4) 0.000(3) -0.011(3) 0.001(4)
O1 0.067(5) 0.026(4) 0.034(4) 0.003(3) 0.000(3) -0.003(3)
O2 0.058(5) 0.037(4) 0.046(4) -0.001(3) -0.007(3) 0.002(3)
O3 0.056(4) 0.034(4) 0.028(4) 0.000(3) -0.004(3) 0.000(3)
O4 0.051(4) 0.033(4) 0.041(4) -0.007(3) -0.006(3) 0.003(3)
O5 0.057(4) 0.027(4) 0.035(4) -0.007(3) 0.002(3) 0.000(3)

loop_
_atom_type_symbol
_atom_type_description
_atom_type_scat_dispersion_real
_atom_type_scat_dispersion_imag
_atom_type_scat_source
C C 0.0033 0.0016 'International Tables Vol C Tables 4.2.6.8 and 6.1.1.4'
H H 0.0000 0.0000 'International Tables Vol C Tables 4.2.6.8 and 6.1.1.4'
N N 0.0061 0.0033 'International Tables Vol C Tables 4.2.6.8 and 6.1.1.4'
O O 0.0106 0.0060 'International Tables Vol C Tables 4.2.6.8 and 6.1.1.4'

loop_
_geom_angle_atom_site_label_1
_geom_angle_atom_site_label_2
_geom_angle_atom_site_label_3
_geom_angle
O3 C1 C7 110.9(6)
O3 C1 C6 103.7(7)
C7 C1 C6 113.2(7)
O3 C1 C2 111.1(7)
C7 C1 C2 107.4(7)
C6 C1 C2 110.6(7)
C3 C2 C1 112.7(8)
C3 C2 H2A 109.0
C1 C2 H2A 109.0
C3 C2 H2B 109.0
C1 C2 H2B 109.0
H2A C2 H2B 107.8
C2 C3 C4 111.4(8)
C2 C3 H3A 109.4
C4 C3 H3A 109.4
C2 C3 H3B 109.4
C4 C3 H3B 109.4
H3A C3 H3B 108.0
C3 C4 C5 109.9(7)
C3 C4 H4A 109.7
C5 C4 H4A 109.7
C3 C4 H4B 109.7
C5 C4 H4B 109.7
H4A C4 H4B 108.2
C6 C5 C4 109.8(8)
C6 C5 H5A 109.7
C4 C5 H5A 109.7
C6 C5 H5B 109.7
C4 C5 H5B 109.7
H5A C5 H5B 108.2
C5 C6 C1 113.0(8)
C5 C6 H6A 109.0
C1 C6 H6A 109.0
C5 C6 H6B 109.0
C1 C6 H6B 109.0
H6A C6 H6B 107.8
O1 C7 C1 113.0(7)
O1 C7 H7A 109.0
C1 C7 H7A 109.0
O1 C7 H7B 109.0
C1 C7 H7B 109.0
H7A C7 H7B 107.8
O2 C8 O1 126.8(9)
O2 C8 C9 123.2(9)
O1 C8 C9 109.9(9)
C8 C9 H9A 109.5
C8 C9 H9B 109.5
H9A C9 H9B 109.5
C8 C9 H9C 109.5
H9A C9 H9C 109.5
H9B C9 H9C 109.5
N1 C10 C11 124.7(8)
N1 C10 H10 117.6
C11 C10 H10 117.6
C12 C11 C10 121.1(8)
C12 C11 C16 115.7(8)
C10 C11 C16 122.3(8)
C11 C12 C13 124.9(9)
C11 C12 O4 113.4(7)
C13 C12 O4 121.6(8)
C12 C13 C14 117.2(9)
C12 C13 H13 121.4
C14 C13 H13 121.4
C15 C14 C13 119.8(8)
C15 C14 H14 120.1
C13 C14 H14 120.1
C16 C15 C14 122.8(9)
C16 C15 H15 118.6
C14 C15 H15 118.6
O5 C16 C15 125.9(8)
O5 C16 C11 114.7(7)
C15 C16 C11 119.3(8)
O4 C17 H17A 109.5
O4 C17 H17B 109.5
H17A C17 H17B 109.5
O4 C17 H17C 109.5
H17A C17 H17C 109.5
H17B C17 H17C 109.5
O5 C18 H18A 109.5
O5 C18 H18B 109.5
H18A C18 H18B 109.5
O5 C18 H18C 109.5
H18A C18 H18C 109.5
H18B C18 H18C 109.5
C10 N1 O3 111.6(7)
C8 O1 C7 115.7(7)
N1 O3 C1 111.5(6)
C12 O4 C17 116.5(6)
C16 O5 C18 116.5(7)

loop_
_geom_bond_atom_site_label_1
_geom_bond_atom_site_label_2
_geom_bond_distance
C1 O3 1.449(9)
C1 C7 1.518(12)
C1 C6 1.523(12)
C1 C2 1.544(13)
C2 C3 1.516(13)
C2 H2A 0.9900
C2 H2B 0.9900
C3 C4 1.534(13)
C3 H3A 0.9900
C3 H3B 0.9900
C4 C5 1.551(13)
C4 H4A 0.9900
C4 H4B 0.9900
C5 C6 1.492(13)
C5 H5A 0.9900
C5 H5B 0.9900
C6 H6A 0.9900
C6 H6B 0.9900
C7 O1 1.482(11)
C7 H7A 0.9900
C7 H7B 0.9900
C8 O2 1.191(10)
C8 O1 1.319(11)
C8 C9 1.536(14)
C9 H9A 0.9800
C9 H9B 0.9800
C9 H9C 0.9800
C10 N1 1.270(10)
C10 C11 1.424(12)
C10 H10 0.9500
C11 C12 1.381(12)
C11 C16 1.473(12)
C12 C13 1.385(12)
C12 O4 1.391(10)
C13 C14 1.420(13)
C13 H13 0.9500
C14 C15 1.378(12)
C14 H14 0.9500
C15 C16 1.356(11)
C15 H15 0.9500
C16 O5 1.340(10)
C17 O4 1.440(9)
C17 H17A 0.9800
C17 H17B 0.9800
C17 H17C 0.9800
C18 O5 1.453(11)
C18 H18A 0.9800
C18 H18B 0.9800
C18 H18C 0.9800
N1 O3 1.420(9)

loop_
_geom_torsion_atom_site_label_1
_geom_torsion_atom_site_label_2
_geom_torsion_atom_site_label_3
_geom_torsion_atom_site_label_4
_geom_torsion
O3 C1 C2 C3 -63.5(10)
C7 C1 C2 C3 175.1(8)
C6 C1 C2 C3 51.1(10)
C1 C2 C3 C4 -53.3(11)
C2 C3 C4 C5 56.3(10)
C3 C4 C5 C6 -58.5(10)
C4 C5 C6 C1 58.4(10)
O3 C1 C6 C5 64.9(9)
C7 C1 C6 C5 -174.8(8)
C2 C1 C6 C5 -54.3(10)
O3 C1 C7 O1 58.1(9)
C6 C1 C7 O1 -58.1(10)
C2 C1 C7 O1 179.6(7)
N1 C10 C11 C12 161.7(8)
N1 C10 C11 C16 -29.4(12)
C10 C11 C12 C13 173.8(8)
C16 C11 C12 C13 4.2(12)
C10 C11 C12 O4 -10.0(11)
C16 C11 C12 O4 -179.6(7)
C11 C12 C13 C14 -3.2(13)
O4 C12 C13 C14 -179.1(8)
C12 C13 C14 C15 2.0(13)
C13 C14 C15 C16 -2.2(14)
C14 C15 C16 O5 -178.9(9)
C14 C15 C16 C11 3.3(13)
C12 C11 C16 O5 177.9(7)
C10 C11 C16 O5 8.5(11)
C12 C11 C16 C15 -4.1(11)
C10 C11 C16 C15 -173.5(8)
C11 C10 N1 O3 177.3(7)
O2 C8 O1 C7 -3.5(12)
C9 C8 O1 C7 172.2(7)
C1 C7 O1 C8 106.9(8)
C10 N1 O3 C1 -176.6(6)
C7 C1 O3 N1 54.8(8)
C6 C1 O3 N1 176.7(6)
C2 C1 O3 N1 -64.5(8)
C11 C12 O4 C17 170.1(7)
C13 C12 O4 C17 -13.6(11)
C15 C16 O5 C18 10.7(13)
C11 C16 O5 C18 -171.5(7)

loop_
_cod_related_entry_id
_cod_related_entry_database
_cod_related_entry_code
1 ChemSpider 30660670
